data_2009716
loop_
_publ_author_name
'Zukerman-Schpector, J.'
'Castellano, E.E.'
'Rodrigues Fho, E.'
'Cursino V., I.J.'

_publ_section_title
;
 A new quassinoid isolated from <i>Picrolemma pseudocoffea</i>
;
_journal_issue 5
_journal_name_full 'Acta Crystallographica Section C'
_journal_page_first 794
_journal_page_last 797
_journal_paper_doi 10.1107/S0108270193011357
_journal_volume 50
_journal_year 1994
_chemical_formula_sum 'C25 H30 O12'
_chemical_formula_weight 521.50
_space_group_crystal_system monoclinic
_space_group_IT_number 4
_space_group_name_Hall 'P 2yb'
_space_group_name_H-M_alt 'P 1 21 1'
_atom_type_scat_source SHELX76
_cell_angle_alpha 90.
_cell_angle_beta 99.440(10)
_cell_angle_gamma 90.
_cell_formula_units_Z 2
_cell_length_a 8.3720(10)
_cell_length_b 6.257(2)
_cell_length_c 22.299(2)
_cell_measurement_reflns_used 25
_cell_measurement_temperature 292
_cell_measurement_theta_max 21
_cell_measurement_theta_min 9
_cell_volume 1152.3(4)
_diffrn_measurement_device 'Enraf-Nonius CAD-4'
_diffrn_measurement_method \w/2\q
_diffrn_radiation_type MoK\a
_diffrn_radiation_wavelength 0.71073
_diffrn_reflns_av_R_equivalents 0.011
_diffrn_reflns_limit_h_max 11
_diffrn_reflns_limit_h_min -11
_diffrn_reflns_limit_k_max 8
_diffrn_reflns_limit_k_min 0
_diffrn_reflns_limit_l_max 31
_diffrn_reflns_limit_l_min 0
_diffrn_reflns_number 3476
_diffrn_reflns_theta_max 30
_diffrn_standards_decay_% +-0.8
_diffrn_standards_interval_time 30
_diffrn_standards_number 1
_exptl_absorpt_coefficient_mu 0.113
_exptl_absorpt_correction_T_max 1.13
_exptl_absorpt_correction_T_min 0.80
_exptl_absorpt_correction_type empirical
_exptl_crystal_colour colourless
_exptl_crystal_density_diffrn 1.50
_exptl_crystal_description irregular
_exptl_crystal_size_max 0.45
_exptl_crystal_size_mid 0.25
_exptl_crystal_size_min 0.18
_refine_diff_density_max 0.28
_refine_diff_density_min -0.21
_refine_ls_extinction_method none
_refine_ls_goodness_of_fit_obs 1.80
_refine_ls_number_parameters 335
_refine_ls_number_reflns 2657
_refine_ls_R_factor_obs 0.045
_refine_ls_shift/esd_max 0.007
_refine_ls_structure_factor_coef F
_refine_ls_weighting_details 'w = 1/[\s^2^(|F~o~|)+0.0003|F~o~|^2^]'
_refine_ls_weighting_scheme calc
_refine_ls_wR_factor_obs 0.049
_reflns_number_observed 2657
_reflns_number_total 3398
_reflns_observed_criterion I>3\s(I)
_cod_data_source_file li1066.cif
_cod_data_source_block li1066_structure_1_of_1
_cod_depositor_comments
;
 Adding _atom_site_type_symbol label and values.

 Antanas Vaitkus
 2013-04-09

The following automatic conversions were performed:

'_refine_ls_weighting_scheme' value '
1/[\s^2^(|F~o~|)+0.0003|F~o~|^2^]' was changed to 'calc'. New tag
'_refine_ls_weighting_details' was created. The value of the new tag
was set to 'w = 1/[\s^2^(|F~o~|)+0.0003|F~o~|^2^]'.

Automatic conversion script
Id: cif_fix_values 3143 2015-03-26 13:38:13Z robertas 
;
_cod_original_cell_volume 1152.2(6)
_cod_original_sg_symbol_H-M 'P 21'
_cod_database_code 2009716

loop_
_space_group_symop_id
_space_group_symop_operation_xyz
1 x,y,z
2 -x,y+1/2,-z

loop_
_atom_site_label
_atom_site_type_symbol
_atom_site_fract_x
_atom_site_fract_y
_atom_site_fract_z
O(1) O .1203(2) .3782(5) .22420(10)
O(2) O .2415(3) .5885(5) .29540(10)
O(3) O .1588(2) .3245(4) .38640(10)
O(4) O .3431(2) .1466(5) .34420(10)
O(5) O -.1911(3) -.1317(6) .42990(10)
O(6) O .0615(3) -.1282(5) .41130(10)
O(7) O -.1826(2) -.1660(4) .29550(10)
O(8) O -.2414(2) .3298(5) .37320(10)
O(9) O -.4763(2) .0763(6) .24120(10)
O(10) O -.5903(3) .7045(5) .07710(10)
O(11) O -.7726(3) .7952(6) .13560(10)
C(1) C -.4326(3) .4776(5) .14470(10)
C(2) C -.4506(4) .5799(6) .08530(10)
C(3) C -.3559(4) .5586(7) .04420(10)
C(4) C -.2041(4) .4271(7) .05710(10)
C(5) C -.1575(3) .3794(6) .12610(10)
C(6) C -.0210(4) .2146(6) .13660(10)
C(7) C .0392(3) .1752(6) .20280(10)
C(8) C -.0917(3) .1203(5) .23990(10)
C(9) C -.2378(3) .2770(5) .22690(10)
C(10) C -.3034(3) .3063(5) .15740(10)
C(11) C -.3640(3) .2296(6) .26860(10)
C(12) C -.2897(3) .1569(6) .33390(10)
C(13) C -.1419(3) .0150(5) .33520(10)
C(14) C -.0100(3) .1204(5) .30650(10)
C(15) C .0584(3) .3368(5) .32740(10)
C(16) C .1513(3) .4397(6) .28190(10)
C(17) C -.1427(3) -.1146(6) .23640(10)
C(18) C -.5529(4) .5476(7) .1719(2)
C(19) C -.6535(4) .6943(6) .1307(2)
C(20) C -.0954(3) -.0863(6) .39780(10)
C(21) C .1134(5) -.2480(8) .4667(2)
C(22) C .2988(3) .2181(6) .38890(10)
C(23) C .3889(4) .2023(8) .4518(2)
C(24) C -.3817(4) .1074(6) .12390(10)
C(25) C -.0692(5) .5480(9) .0331(2)
Ow O .4871(3) .1258(5) .60940(10)
H(C3) H -.3725 .6180 .0046
H(C5) H -.1112 .5236 .1473
H(C6) H .0677 .2666 .1198
H'(C6) H -.0736 .0779 .1171
H(C7) H .1385 .0777 .2159
H(C9) H -.1776 .4165 .2374
H(C11) H -.4177 .3578 .2752
H(C12) H -.3628 .0782 .3535
H(C14) H .0823 .0296 .3157
H(C15) H -.0159 .4349 .3346
H(C17) H -.2309 -.1400 .2053
H`(C17) H -.0579 -.2079 .2331
H(C18) H -.5764 .5172 .2148
H(C21) H .2236 -.2725 .4730
H`(C21) H .0823 -.1721 .5005
H"(C21) H .0557 -.3836 .4639
H(C23) H .4898 .1264 .4537
H'(C23) H .4149 .3423 .4690
H"(C23) H .3269 .1296 .4782
H(C24) H -.2925 -.0249 .1238
H'(C24) H -.4405 .1453 .0846
H"(C24) H -.4593 .0333 .1398
H(C25) H .0251 .4995 .0376
H'(C25) H -.1161 .5624 -.0039
H"(C25) H -.0631 .6572 .0597
H(08) H -.3080 .4060 .3755
H(09) H -.5381 .0297 .2596
H(OW) H .5779 .1484 .6407
H'(OW) H .4225 .2409 .5973

loop_
_geom_angle_atom_site_label_1
_geom_angle_atom_site_label_2
_geom_angle_atom_site_label_3
_geom_angle
_geom_angle_publ_flag
C(7) O(1) C(16) 124.6(2) yes
C(20) O(6) C(21) 116.3(3) yes
C(2) O(10) C(19) 107.0(3) yes
C(2) C(1) C(18) 107.2(3) yes
O(10) C(2) C(1) 109.0(3) yes
C(1) C(2) C(3) 127.3(3) yes
C(3) C(4) C(5) 111.2(3) yes
C(5) C(4) C(25) 111.2(3) yes
C(4) C(5) C(10) 114.1(2) yes
C(5) C(6) C(7) 112.6(3) yes
O(1) C(7) C(8) 110.6(2) yes
C(7) C(8) C(9) 111.8(2) yes
C(7) C(8) C(17) 114.2(2) yes
C(9) C(8) C(17) 113.0(2) yes
C(8) C(9) C(10) 113.2(2) yes
C(10) C(9) C(11) 117.0(2) yes
C(1) C(10) C(9) 113.0(2) yes
C(5) C(10) C(9) 107.5(2) yes
C(9) C(10) C(24) 115.9(2) yes
O(9) C(11) C(12) 110.0(3) yes
C(15) O(3) C(22) 116.0(2) yes
C(13) O(7) C(17) 108.5(2) yes
C(2) C(1) C(10) 116.4(3) yes
C(10) C(1) C(18) 135.8(3) yes
O(10) C(2) C(3) 123.7(3) yes
C(2) C(3) C(4) 120.7(3) yes
C(3) C(4) C(25) 108.2(3) yes
C(4) C(5) C(6) 110.0(3) yes
C(6) C(5) C(10) 110.6(2) yes
O(1) C(7) C(6) 103.8(2) yes
C(6) C(7) C(8) 114.7(2) yes
C(7) C(8) C(14) 106.3(2) yes
C(9) C(8) C(14) 113.1(2) yes
C(14) C(8) C(17) 97.3(2) yes
C(8) C(9) C(11) 111.1(2) yes
C(1) C(10) C(5) 107.1(2) yes
C(1) C(10) C(24) 104.3(2) yes
C(5) C(10) C(24) 108.6(2) yes
O(9) C(11) C(9) 110.0(2) yes
C(9) C(11) C(12) 114.3(2) yes
O(8) C(12) C(11) 112.8(3) yes
C(11) C(12) C(13) 112.8(3) yes
O(7) C(13) C(14) 101.4(2) yes
C(12) C(13) C(14) 112.7(2) yes
C(14) C(13) C(20) 118.3(2) yes
C(8) C(14) C(15) 112.7(2) yes
O(3) C(15) C(14) 111.6(2) yes
C(14) C(15) C(16) 112.5(2) yes
O(1) C(16) C(15) 119.0(3) yes
O(7) C(17) C(8) 105.7(2) yes
O(10) C(19) O(11) 119.7(3) yes
O(11) C(19) C(18) 132.4(4) yes
O(5) C(20) C(13) 123.6(3) yes
O(3) C(22) O(4) 122.4(3) yes
O(4) C(22) C(23) 125.4(3) yes
O(8) C(12) C(13) 106.7(2) yes
O(7) C(13) C(12) 109.7(2) yes
O(7) C(13) C(20) 103.6(2) yes
C(12) C(13) C(20) 110.2(2) yes
C(8) C(14) C(13) 99.7(2) yes
C(13) C(14) C(15) 121.6(2) yes
O(3) C(15) C(16) 110.3(2) yes
O(1) C(16) O(2) 118.7(3) yes
O(2) C(16) C(15) 121.9(3) yes
C(1) C(18) C(19) 108.7(3) yes
O(10) C(19) C(18) 108.0(3) yes
O(5) C(20) O(6) 123.7(3) yes
O(6) C(20) C(13) 112.6(3) yes
O(3) C(22) C(23) 112.2(3) yes

loop_
_geom_bond_atom_site_label_1
_geom_bond_atom_site_label_2
_geom_bond_distance
_geom_bond_publ_flag
O(1) C(7) 1.482(4) yes
O(2) C(16) 1.205(4) yes
O(3) C(22) 1.341(4) yes
O(5) C(20) 1.193(4) yes
O(6) C(21) 1.449(5) yes
O(7) C(17) 1.448(3) yes
O(9) C(11) 1.410(4) yes
O(10) C(19) 1.386(4) yes
C(1) C(2) 1.456(4) yes
C(1) C(18) 1.332(4) yes
C(3) C(4) 1.502(5) yes
C(4) C(25) 1.527(6) yes
C(5) C(10) 1.571(4) yes
C(7) C(8) 1.517(4) yes
C(8) C(14) 1.530(3) yes
C(9) C(10) 1.568(4) yes
C(10) C(24) 1.541(5) yes
C(12) C(13) 1.519(4) yes
C(13) C(20) 1.524(4) yes
C(15) C(16) 1.519(4) yes
C(22) C(23) 1.483(5) yes
O(1) C(16) 1.327(4) yes
O(3) C(15) 1.442(3) yes
O(4) C(22) 1.205(4) yes
O(6) C(20) 1.325(4) yes
O(7) C(13) 1.443(4) yes
O(8) C(12) 1.409(4) yes
O(10) C(2) 1.392(4) yes
O(11) C(19) 1.200(5) yes
C(1) C(10) 1.516(4) yes
C(2) C(3) 1.313(5) yes
C(4) C(5) 1.553(4) yes
C(5) C(6) 1.528(5) yes
C(6) C(7) 1.500(4) yes
C(8) C(9) 1.557(4) yes
C(8) C(17) 1.529(5) yes
C(9) C(11) 1.546(4) yes
C(11) C(12) 1.555(4) yes
C(13) C(14) 1.515(4) yes
C(14) C(15) 1.514(4) yes
C(18) C(19) 1.464(5) yes
